data_7226192
loop_
_publ_author_name
'Zhu, Zhuangli'
'Shao, Ersha'
'Xu, Shan'
'Sun, Huaming'
'Zhang, Guofang'
'Xie, Zunyuan'
'Zhang, Wei-Qiang'
'Gao, Ziwei'

_publ_section_title
;
 Sigma-spacer Regulated Thiophenyl Triazine Conjugates: Synthesis,
 Crystal, Electronic and Luminescent Properties
;
_journal_name_full 'RSC Adv.'
_journal_paper_doi 10.1039/C6RA13795D
_journal_year 2016
_chemical_formula_moiety 'C23 H16 N4 S2'
_chemical_formula_sum 'C23 H16 N4 S2'
_chemical_formula_weight 412.52
_space_group_crystal_system monoclinic
_space_group_IT_number 14
_space_group_name_Hall '-P 2yn'
_space_group_name_H-M_alt 'P 1 21/n 1'
_symmetry_space_group_name_Hall '-P 2yn'
_symmetry_space_group_name_H-M 'P 1 21/n 1'
_atom_sites_solution_hydrogens geom
_audit_creation_date 2015-10-08
_audit_creation_method
;
Olex2 1.2
(compiled 2015.09.30 svn.r3233 for OlexSys, GUI svn.r5103)
;
_audit_update_record
;
2015-10-12 deposited with the CCDC.
2016-08-08 downloaded from the CCDC.
;
_cell_angle_alpha 90
_cell_angle_beta 104.570(4)
_cell_angle_gamma 90
_cell_formula_units_Z 4
_cell_length_a 11.0027(13)
_cell_length_b 9.2037(10)
_cell_length_c 20.727(3)
_cell_measurement_reflns_used 1648
_cell_measurement_temperature 298
_cell_measurement_theta_max 21.19
_cell_measurement_theta_min 2.93
_cell_volume 2031.4(4)
_computing_cell_refinement 'SAINT v8.34A (Bruker, 2013)'
_computing_data_reduction 'SAINT v8.34A (Bruker, 2013)'
_computing_molecular_graphics 'Olex2 (Dolomanov et al., 2009)'
_computing_publication_material 'Olex2 (Dolomanov et al., 2009)'
_computing_structure_refinement 'ShelXL (Sheldrick, 2015)'
_computing_structure_solution
;
Superflip (Palatinus & Chapuis, 2007;Palatinus & van der Lee, 2008;
Palatinus et al., 2012)
;
_diffrn_ambient_temperature 298
_diffrn_detector 'Bruker APEX2 area detector'
_diffrn_detector_area_resol_mean 7.9
_diffrn_detector_type 'CCD area detector'
_diffrn_measured_fraction_theta_full 0.999
_diffrn_measured_fraction_theta_max 0.999
_diffrn_measurement_device 'three-circle diffractometer'
_diffrn_measurement_device_type 'Bruker APEX-II CCD'
_diffrn_measurement_method '\f and \w scans'
_diffrn_radiation_monochromator 'mirror optics'
_diffrn_radiation_probe x-ray
_diffrn_radiation_type MoK\a
_diffrn_radiation_wavelength 0.71073
_diffrn_reflns_av_R_equivalents 0.0701
_diffrn_reflns_av_unetI/netI 0.0250
_diffrn_reflns_Laue_measured_fraction_full 0.999
_diffrn_reflns_Laue_measured_fraction_max 0.999
_diffrn_reflns_limit_h_max 14
_diffrn_reflns_limit_h_min -14
_diffrn_reflns_limit_k_max 11
_diffrn_reflns_limit_k_min -11
_diffrn_reflns_limit_l_max 26
_diffrn_reflns_limit_l_min -26
_diffrn_reflns_number 71435
_diffrn_reflns_point_group_measured_fraction_full 0.999
_diffrn_reflns_point_group_measured_fraction_max 0.999
_diffrn_reflns_theta_full 26.000
_diffrn_reflns_theta_max 27.511
_diffrn_reflns_theta_min 2.030
_diffrn_source 'microfocus sealed X-ray tube'
_diffrn_source_type 'Incoatec I\ms'
_diffrn_standards_number 0
_exptl_absorpt_coefficient_mu 0.279
_exptl_absorpt_correction_T_max 0.7456
_exptl_absorpt_correction_T_min 0.7067
_exptl_absorpt_correction_type none
_exptl_absorpt_process_details
;
SADABS-2014/5 (Bruker,2014/5) was used for absorption correction.
wR2(int) was 0.0863 before and 0.0515 after correction.
The Ratio of minimum to maximum transmission is 0.9478.
The \l/2 correction factor is 0.00150.
;
_exptl_crystal_colour 'metallic light colourless'
_exptl_crystal_colour_lustre metallic
_exptl_crystal_colour_modifier light
_exptl_crystal_colour_primary colourless
_exptl_crystal_density_diffrn 1.349
_exptl_crystal_description block
_exptl_crystal_F_000 856
_exptl_crystal_size_max 0.4
_exptl_crystal_size_mid 0.3
_exptl_crystal_size_min 0.3
_refine_diff_density_max 0.604
_refine_diff_density_min -0.508
_refine_diff_density_rms 0.064
_refine_ls_extinction_method none
_refine_ls_goodness_of_fit_ref 1.043
_refine_ls_hydrogen_treatment constr
_refine_ls_matrix_type full
_refine_ls_number_parameters 262
_refine_ls_number_reflns 4657
_refine_ls_number_restraints 0
_refine_ls_restrained_S_all 1.043
_refine_ls_R_factor_all 0.0895
_refine_ls_R_factor_gt 0.0657
_refine_ls_shift/su_max 0.001
_refine_ls_shift/su_mean 0.000
_refine_ls_structure_factor_coef Fsqd
_refine_ls_weighting_details 'w=1/[\s^2^(Fo^2^)+(0.1094P)^2^+1.6995P] where P=(Fo^2^+2Fc^2^)/3'
_refine_ls_weighting_scheme calc
_refine_ls_wR_factor_gt 0.1986
_refine_ls_wR_factor_ref 0.2125
_reflns_Friedel_coverage 0.000
_reflns_number_gt 3476
_reflns_number_total 4657
_reflns_threshold_expression 'I > 2\s(I)'
_cod_data_source_file c6ra13795d2.cif
_cod_data_source_block 3d_0m
_cod_database_code 7226192
_shelx_space_group_comment
;
The symmetry employed for this shelxl refinement is uniquely defined
by the following loop, which should always be used as a source of
symmetry information in preference to the above space-group names.
They are only intended as comments.
;
_olex2_refinement_description
;
1. Fixed Uiso
 At 1.2 times of:
  All C(H) groups
2.a Aromatic/amide H refined with riding coordinates:
 C1(H1), C2(H2), C3(H3), C4(H4), C5(H5), C7(H7), C8(H8), C9(H9), C10(H10),
 C11(H11), C17(H17), C18(H18), C19(H19), C21(H21), C22(H22), C23(H23)
;
_shelx_shelxl_version_number 2014/7
_olex2_submission_special_instructions 'No special instructions were received'

loop_
_space_group_symop_operation_xyz
'x, y, z'
'-x+1/2, y+1/2, -z+1/2'
'-x, -y, -z'
'x-1/2, -y-1/2, z-1/2'

loop_
_atom_site_label
_atom_site_type_symbol
_atom_site_fract_x
_atom_site_fract_y
_atom_site_fract_z
_atom_site_U_iso_or_equiv
_atom_site_adp_type
_atom_site_occupancy
_atom_site_site_symmetry_order
_atom_site_calc_flag
_atom_site_refinement_flags_posn
S1 S 0.77573(9) -0.27226(11) 0.07859(5) 0.0696(3) Uani 1 1 d .
S2 S 0.67648(12) -0.34517(12) 0.46130(5) 0.0809(4) Uani 1 1 d .
N1 N 0.4333(2) 0.2325(2) 0.23043(11) 0.0384(5) Uani 1 1 d .
N2 N 0.5352(2) 0.0523(2) 0.18663(11) 0.0390(5) Uani 1 1 d .
N3 N 0.6282(2) -0.1435(2) 0.25699(12) 0.0435(5) Uani 1 1 d .
N4 N 0.5092(2) 0.0352(2) 0.29747(11) 0.0388(5) Uani 1 1 d .
C1 C 0.5326(3) 0.3746(4) 0.15778(16) 0.0558(8) Uani 1 1 d .
H1 H 0.6114 0.3489 0.1839 0.067 Uiso 1 1 calc R
C2 C 0.5218(4) 0.4668(4) 0.10371(19) 0.0689(10) Uani 1 1 d .
H2 H 0.5938 0.5023 0.0935 0.083 Uiso 1 1 calc R
C3 C 0.4065(4) 0.5059(4) 0.06538(17) 0.0655(10) Uani 1 1 d .
H3 H 0.4001 0.5682 0.0294 0.079 Uiso 1 1 calc R
C4 C 0.3004(4) 0.4531(4) 0.08012(16) 0.0634(9) Uani 1 1 d .
H4 H 0.2219 0.4798 0.0540 0.076 Uiso 1 1 calc R
C5 C 0.3090(3) 0.3600(3) 0.13379(14) 0.0485(7) Uani 1 1 d .
H5 H 0.2367 0.3240 0.1436 0.058 Uiso 1 1 calc R
C6 C 0.4257(3) 0.3215(3) 0.17243(13) 0.0387(5) Uani 1 1 d .
C7 C 0.4242(3) 0.4192(4) 0.31167(17) 0.0575(8) Uani 1 1 d .
H7 H 0.4952 0.4614 0.3029 0.069 Uiso 1 1 calc R
C8 C 0.3661(4) 0.4846(5) 0.35628(18) 0.0735(11) Uani 1 1 d .
H8 H 0.3981 0.5705 0.3775 0.088 Uiso 1 1 calc R
C9 C 0.2614(4) 0.4224(5) 0.36904(17) 0.0729(12) Uani 1 1 d .
H9 H 0.2219 0.4670 0.3985 0.087 Uiso 1 1 calc R
C10 C 0.2150(4) 0.2954(5) 0.3387(2) 0.0738(12) Uani 1 1 d .
H10 H 0.1440 0.2537 0.3478 0.089 Uiso 1 1 calc R
C11 C 0.2733(3) 0.2273(4) 0.29414(17) 0.0559(8) Uani 1 1 d .
H11 H 0.2426 0.1398 0.2741 0.067 Uiso 1 1 calc R
C12 C 0.3769(2) 0.2915(3) 0.28027(13) 0.0389(6) Uani 1 1 d .
C13 C 0.4934(2) 0.1020(3) 0.23817(12) 0.0358(5) Uani 1 1 d .
C14 C 0.5771(2) -0.0867(3) 0.30367(13) 0.0378(5) Uani 1 1 d .
C15 C 0.6007(2) -0.0709(3) 0.19909(13) 0.0384(5) Uani 1 1 d .
C16 C 0.5974(3) -0.1635(3) 0.36758(13) 0.0420(6) Uani 1 1 d .
C17 C 0.5416(3) -0.1231(3) 0.41956(14) 0.0487(7) Uani 1 1 d .
H17 H 0.4896 -0.0427 0.4172 0.058 Uiso 1 1 calc R
C18 C 0.5733(3) -0.2188(3) 0.47669(13) 0.0444(6) Uani 1 1 d .
H18 H 0.5431 -0.2128 0.5147 0.053 Uiso 1 1 calc R
C19 C 0.6715(3) -0.2844(4) 0.38387(16) 0.0581(8) Uani 1 1 d .
H19 H 0.7141 -0.3279 0.3555 0.070 Uiso 1 1 calc R
C20 C 0.6463(3) -0.1306(3) 0.14385(14) 0.0417(6) Uani 1 1 d .
C21 C 0.5931(3) -0.1001(4) 0.07574(16) 0.0570(8) Uani 1 1 d .
H21 H 0.5255 -0.0375 0.0608 0.068 Uiso 1 1 calc R
C22 C 0.6539(3) -0.1754(3) 0.03218(15) 0.0494(7) Uani 1 1 d .
H22 H 0.6303 -0.1718 -0.0141 0.059 Uiso 1 1 calc R
C23 C 0.7462(3) -0.2246(4) 0.15160(17) 0.0559(8) Uani 1 1 d .
H23 H 0.7925 -0.2582 0.1928 0.067 Uiso 1 1 calc R

loop_
_atom_site_aniso_label
_atom_site_aniso_U_11
_atom_site_aniso_U_22
_atom_site_aniso_U_33
_atom_site_aniso_U_23
_atom_site_aniso_U_13
_atom_site_aniso_U_12
S1 0.0722(6) 0.0655(6) 0.0783(6) -0.0135(5) 0.0321(5) 0.0117(4)
S2 0.1141(9) 0.0680(6) 0.0564(6) 0.0150(4) 0.0134(5) 0.0233(6)
N1 0.0443(11) 0.0351(10) 0.0380(11) 0.0035(9) 0.0146(9) 0.0080(9)
N2 0.0407(11) 0.0366(11) 0.0398(11) -0.0005(9) 0.0101(9) 0.0061(9)
N3 0.0428(12) 0.0422(12) 0.0430(12) -0.0003(10) 0.0064(10) 0.0096(10)
N4 0.0402(11) 0.0361(10) 0.0384(11) 0.0000(9) 0.0068(9) 0.0040(9)
C1 0.0511(16) 0.0656(19) 0.0529(17) 0.0036(15) 0.0171(14) -0.0066(15)
C2 0.084(3) 0.070(2) 0.062(2) 0.0028(18) 0.038(2) -0.020(2)
C3 0.109(3) 0.0480(16) 0.0484(17) 0.0109(14) 0.0371(19) 0.0094(18)
C4 0.080(2) 0.066(2) 0.0465(17) 0.0141(15) 0.0202(16) 0.0292(18)
C5 0.0482(15) 0.0523(16) 0.0471(15) 0.0093(13) 0.0157(12) 0.0117(13)
C6 0.0484(14) 0.0337(12) 0.0372(13) 0.0009(10) 0.0167(11) 0.0036(10)
C7 0.0553(17) 0.0549(18) 0.0617(19) -0.0131(15) 0.0135(15) 0.0067(14)
C8 0.083(3) 0.075(2) 0.058(2) -0.0194(18) 0.0080(19) 0.026(2)
C9 0.094(3) 0.088(3) 0.0417(16) 0.0123(17) 0.0260(18) 0.049(2)
C10 0.073(2) 0.087(3) 0.076(2) 0.034(2) 0.048(2) 0.028(2)
C11 0.0577(17) 0.0542(17) 0.0615(19) 0.0113(15) 0.0256(15) 0.0041(14)
C12 0.0410(13) 0.0394(12) 0.0363(12) 0.0069(10) 0.0095(10) 0.0121(10)
C13 0.0327(11) 0.0344(11) 0.0384(12) -0.0011(10) 0.0055(10) 0.0001(10)
C14 0.0366(12) 0.0347(12) 0.0383(13) -0.0024(10) 0.0022(10) -0.0009(10)
C15 0.0346(12) 0.0383(12) 0.0410(13) -0.0033(10) 0.0073(10) 0.0014(10)
C16 0.0439(14) 0.0374(12) 0.0398(13) -0.0003(11) 0.0015(11) 0.0007(11)
C17 0.0563(17) 0.0432(14) 0.0453(15) -0.0021(12) 0.0104(13) 0.0010(13)
C18 0.0561(16) 0.0413(13) 0.0320(12) -0.0057(11) 0.0037(11) 0.0016(12)
C19 0.075(2) 0.0521(17) 0.0449(16) 0.0065(13) 0.0100(15) 0.0172(16)
C20 0.0428(13) 0.0370(12) 0.0456(15) -0.0047(11) 0.0117(11) 0.0019(11)
C21 0.069(2) 0.0569(17) 0.0482(17) 0.0066(14) 0.0198(15) 0.0216(16)
C22 0.0727(19) 0.0421(14) 0.0400(14) 0.0038(12) 0.0263(14) 0.0112(14)
C23 0.0517(16) 0.0600(18) 0.0545(17) -0.0096(14) 0.0106(14) 0.0158(14)

loop_
_atom_type_symbol
_atom_type_description
_atom_type_scat_dispersion_real
_atom_type_scat_dispersion_imag
_atom_type_scat_source
C C 0.0033 0.0016 'International Tables Vol C Tables 4.2.6.8 and 6.1.1.4'
H H 0.0000 0.0000 'International Tables Vol C Tables 4.2.6.8 and 6.1.1.4'
N N 0.0061 0.0033 'International Tables Vol C Tables 4.2.6.8 and 6.1.1.4'
S S 0.1246 0.1234 'International Tables Vol C Tables 4.2.6.8 and 6.1.1.4'

loop_
_geom_angle_atom_site_label_1
_geom_angle_atom_site_label_2
_geom_angle_atom_site_label_3
_geom_angle
C23 S1 C22 93.98(15)
C19 S2 C18 95.04(15)
C12 N1 C6 116.11(19)
C13 N1 C6 121.6(2)
C13 N1 C12 122.2(2)
C15 N2 C13 114.3(2)
C15 N3 C14 114.2(2)
C14 N4 C13 114.3(2)
C2 C1 H1 120.3
C6 C1 H1 120.3
C6 C1 C2 119.4(3)
C1 C2 H2 119.7
C3 C2 C1 120.7(3)
C3 C2 H2 119.7
C2 C3 H3 120.1
C2 C3 C4 119.8(3)
C4 C3 H3 120.1
C3 C4 H4 119.7
C3 C4 C5 120.6(3)
C5 C4 H4 119.7
C4 C5 H5 120.3
C6 C5 C4 119.3(3)
C6 C5 H5 120.3
C1 C6 N1 120.9(3)
C1 C6 C5 120.2(3)
C5 C6 N1 118.8(2)
C8 C7 H7 120.0
C12 C7 H7 120.0
C12 C7 C8 120.1(3)
C7 C8 H8 120.0
C9 C8 C7 119.9(4)
C9 C8 H8 120.0
C8 C9 H9 119.8
C10 C9 C8 120.3(3)
C10 C9 H9 119.8
C9 C10 H10 119.8
C9 C10 C11 120.4(4)
C11 C10 H10 119.8
C10 C11 H11 120.4
C12 C11 C10 119.2(3)
C12 C11 H11 120.4
C7 C12 N1 118.7(3)
C11 C12 N1 121.1(3)
C11 C12 C7 120.1(3)
N2 C13 N1 117.4(2)
N2 C13 N4 125.4(2)
N4 C13 N1 117.2(2)
N3 C14 C16 117.8(2)
N4 C14 N3 125.7(2)
N4 C14 C16 116.5(2)
N2 C15 N3 125.9(2)
N2 C15 C20 116.2(2)
N3 C15 C20 117.9(2)
C17 C16 C14 124.3(2)
C19 C16 C14 124.0(3)
C19 C16 C17 111.7(3)
C16 C17 H17 123.2
C16 C17 C18 113.7(3)
C18 C17 H17 123.2
S2 C18 H18 126.4
C17 C18 S2 107.2(2)
C17 C18 H18 126.4
S2 C19 H19 123.9
C16 C19 S2 112.2(3)
C16 C19 H19 123.9
C21 C20 C15 124.6(2)
C23 C20 C15 124.3(3)
C23 C20 C21 111.1(3)
C20 C21 H21 123.5
C20 C21 C22 113.1(3)
C22 C21 H21 123.5
S1 C22 H22 125.5
C21 C22 S1 109.0(2)
C21 C22 H22 125.5
S1 C23 H23 123.6
C20 C23 S1 112.8(2)
C20 C23 H23 123.6

loop_
_geom_bond_atom_site_label_1
_geom_bond_atom_site_label_2
_geom_bond_distance
S1 C22 1.694(3)
S1 C23 1.684(3)
S2 C18 1.710(3)
S2 C19 1.688(3)
N1 C6 1.440(3)
N1 C12 1.439(3)
N1 C13 1.361(3)
N2 C13 1.345(3)
N2 C15 1.333(3)
N3 C14 1.341(3)
N3 C15 1.340(3)
N4 C13 1.346(3)
N4 C14 1.336(3)
C1 H1 0.9300
C1 C2 1.387(5)
C1 C6 1.376(4)
C2 H2 0.9300
C2 C3 1.365(6)
C3 H3 0.9300
C3 C4 1.368(5)
C4 H4 0.9300
C4 C5 1.388(4)
C5 H5 0.9300
C5 C6 1.378(4)
C7 H7 0.9300
C7 C8 1.387(5)
C7 C12 1.380(4)
C8 H8 0.9300
C8 C9 1.369(6)
C9 H9 0.9300
C9 C10 1.365(6)
C10 H10 0.9300
C10 C11 1.399(5)
C11 H11 0.9300
C11 C12 1.376(4)
C14 C16 1.468(4)
C15 C20 1.468(4)
C16 C17 1.417(4)
C16 C19 1.371(4)
C17 H17 0.9300
C17 C18 1.446(4)
C18 H18 0.9300
C19 H19 0.9300
C20 C21 1.414(4)
C20 C23 1.376(4)
C21 H21 0.9300
C21 C22 1.431(4)
C22 H22 0.9300
C23 H23 0.9300

loop_
_geom_torsion_atom_site_label_1
_geom_torsion_atom_site_label_2
_geom_torsion_atom_site_label_3
_geom_torsion_atom_site_label_4
_geom_torsion
N2 C15 C20 C21 -22.8(4)
N2 C15 C20 C23 157.6(3)
N3 C14 C16 C17 -174.9(3)
N3 C14 C16 C19 4.1(4)
N3 C15 C20 C21 157.3(3)
N3 C15 C20 C23 -22.3(4)
N4 C14 C16 C17 5.4(4)
N4 C14 C16 C19 -175.5(3)
C1 C2 C3 C4 -0.4(6)
C2 C1 C6 N1 -176.3(3)
C2 C1 C6 C5 -0.2(5)
C2 C3 C4 C5 0.0(5)
C3 C4 C5 C6 0.2(5)
C4 C5 C6 N1 176.0(3)
C4 C5 C6 C1 -0.1(4)
C6 N1 C12 C7 -62.3(3)
C6 N1 C12 C11 114.1(3)
C6 N1 C13 N2 -6.4(4)
C6 N1 C13 N4 171.9(2)
C6 C1 C2 C3 0.5(5)
C7 C8 C9 C10 0.8(6)
C8 C7 C12 N1 175.2(3)
C8 C7 C12 C11 -1.3(5)
C8 C9 C10 C11 -0.2(6)
C9 C10 C11 C12 -1.2(5)
C10 C11 C12 N1 -174.5(3)
C10 C11 C12 C7 1.9(5)
C12 N1 C6 C1 116.6(3)
C12 N1 C6 C5 -59.5(3)
C12 N1 C13 N2 175.5(2)
C12 N1 C13 N4 -6.3(4)
C12 C7 C8 C9 -0.1(5)
C13 N1 C6 C1 -61.7(4)
C13 N1 C6 C5 122.2(3)
C13 N1 C12 C7 115.9(3)
C13 N1 C12 C11 -67.6(3)
C13 N2 C15 N3 -1.2(4)
C13 N2 C15 C20 179.0(2)
C13 N4 C14 N3 0.2(4)
C13 N4 C14 C16 179.8(2)
C14 N3 C15 N2 3.8(4)
C14 N3 C15 C20 -176.3(2)
C14 N4 C13 N1 -175.1(2)
C14 N4 C13 N2 3.0(4)
C14 C16 C17 C18 178.1(2)
C14 C16 C19 S2 179.3(2)
C15 N2 C13 N1 175.6(2)
C15 N2 C13 N4 -2.5(4)
C15 N3 C14 N4 -3.3(4)
C15 N3 C14 C16 177.1(2)
C15 C20 C21 C22 -178.6(3)
C15 C20 C23 S1 -179.6(2)
C16 C17 C18 S2 3.0(3)
C17 C16 C19 S2 -1.5(4)
C18 S2 C19 C16 2.9(3)
C19 S2 C18 C17 -3.2(2)
C19 C16 C17 C18 -1.0(4)
C20 C21 C22 S1 -2.4(4)
C21 C20 C23 S1 0.8(4)
C22 S1 C23 C20 -1.9(3)
C23 S1 C22 C21 2.4(3)
C23 C20 C21 C22 1.1(4)
